data_7132299
loop_
_publ_author_name
'Milzarek, Tobias M.'
'Ramirez, Nieves P.'
'Liu, Xing-Yu'
'Waser, Jerome'

_publ_section_title
;
 One-pot synthesis of functionalized bis(trifluoromethylated)benziodoxoles
 from iodine(I) precursors.
;
_journal_issue 84
_journal_name_full 'Chemical communications (Cambridge, England)'
_journal_page_first 12637
_journal_page_last 12640
_journal_paper_doi 10.1039/d3cc04525k
_journal_volume 59
_journal_year 2023
_chemical_absolute_configuration rmad
_chemical_formula_moiety 'C21 H24 Cl F6 I O2'
_chemical_formula_sum 'C21 H24 Cl F6 I O2'
_chemical_formula_weight 584.75
_space_group_crystal_system monoclinic
_space_group_IT_number 4
_space_group_name_Hall 'P 2yb'
_space_group_name_H-M_alt 'P 1 21 1'
_atom_sites_solution_hydrogens geom
_atom_sites_solution_primary dual
_audit_creation_date 2023-08-22
_audit_creation_method
;
Olex2 1.5
(compiled 2023.08.17 svn.r577a77a9 for OlexSys, GUI svn.r6817)
;
_audit_update_record
;
2023-09-12 deposited with the CCDC.	2023-09-27 downloaded from the CCDC.
;
_cell_angle_alpha 90
_cell_angle_beta 93.8561(13)
_cell_angle_gamma 90
_cell_formula_units_Z 2
_cell_length_a 8.94012(13)
_cell_length_b 12.9377(2)
_cell_length_c 9.96505(14)
_cell_measurement_reflns_used 10897
_cell_measurement_temperature 140.00(10)
_cell_measurement_theta_max 75.7220
_cell_measurement_theta_min 3.4150
_cell_volume 1149.99(3)
_computing_cell_refinement 'CrysAlisPro 1.171.42.95a (Rigaku OD, 2023)'
_computing_data_collection 'CrysAlisPro 1.171.42.95a (Rigaku OD, 2023)'
_computing_data_reduction 'CrysAlisPro 1.171.42.95a (Rigaku OD, 2023)'
_computing_molecular_graphics 'Olex2 1.5 (Dolomanov et al., 2009)'
_computing_publication_material 'Olex2 1.5 (Dolomanov et al., 2009)'
_computing_structure_refinement 'SHELXL 2019/3 (Sheldrick, 2015)'
_computing_structure_solution 'SHELXT  (Sheldrick, 2015)'
_diffrn_ambient_environment N~2~
_diffrn_ambient_temperature 140.00(10)
_diffrn_detector 'CCD plate'
_diffrn_detector_area_resol_mean 5.2817
_diffrn_detector_type AtlasS2
_diffrn_measured_fraction_theta_full 1.000
_diffrn_measured_fraction_theta_max 0.994
_diffrn_measurement_details
;
List of Runs (angles in degrees, time in seconds):

  # Type    Start    End  Width  t~exp~   \w     \q     \k     \f   Frames
#--------------------------------------------------------------------------
  1  \w   -118.00  -8.00   1.00    2.00    --  -40.66 -23.00-100.00  110
  2  \w    -43.00 -18.00   1.00    2.00    --  -40.66  23.00  65.00   25
  3  \w     48.00 107.00   1.00    2.00    --   40.66  23.00  65.00   59
  4  \w     98.00 135.00   1.00    8.00    --  112.00  23.00  65.00   37
  5  \w    153.00 178.00   1.00    8.00    --  112.00  23.00  65.00   25
  6  \w     59.00  98.00   1.00    8.00    --  112.00 -23.00-100.00   39
  7  \w    -77.00 -50.00   1.00    2.00    --  -40.66 -57.00-180.00   27
  8  \w   -112.00 -16.00   1.00    2.00    --  -40.66 -38.00-180.00   96
  9  \w     30.00  89.00   1.00    2.00    --   40.66-125.00 150.00   59
 10  \w     28.00  95.00   1.00    2.00    --   40.66-125.00 -30.00   67
 11  \w     32.00  59.00   1.00    2.00    --   40.66  38.00-150.00   27
 12  \w      8.00  35.00   1.00    2.00    --   40.66 -99.00-120.00   27
 13  \w     -5.00  20.00   1.00    2.00    --   40.66 -23.00-100.00   25
 14  \w     14.00  87.00   1.00    2.00    --   40.66  57.00-180.00   73
 15  \w     20.00  47.00   1.00    2.00    --   40.66  57.00-120.00   27
 16  \w     83.00 109.00   1.00    8.00    --  112.00  61.00 120.00   26
 17  \w    126.00 172.00   1.00    8.00    --  112.00  77.00  60.00   46
 18  \w     86.00 178.00   1.00    8.00    --  112.00  45.00 150.00   92
 19  \w     86.00 152.00   1.00    8.00    --  112.00  48.00 126.52   66
 20  \w     29.00  66.00   1.00    8.00    --  112.00 -94.00 120.00   37
 21  \w    144.00 170.00   1.00    8.00    --  112.00  55.00 170.74   26
 22  \w     31.00  81.00   1.00    8.00    --  112.00 -94.00 -60.00   50
 23  \w     84.00 113.00   1.00    8.00    --  112.00  55.00 170.74   29
 24  \w     30.00  98.00   1.00    8.00    --  112.00 -94.00 -30.00   68
 25  \w    137.00 164.00   1.00    8.00    --  112.00  61.00  90.00   27
 26  \w    114.00 177.00   1.00    8.00    --  112.00  61.00-150.00   63
 27  \w     87.00 141.00   1.00    8.00    --  112.00  45.00-150.00   54
 28  \w     59.00  96.00   1.00    8.00    --  112.00 -61.00  90.00   37
 29  \w     87.00 112.00   1.00    8.00    --  112.00  45.00-120.00   25
 30  \w     84.00 109.00   1.00    8.00    --  112.00  61.00 150.00   25
 31  \w     84.00 111.00   1.00    8.00    --  112.00  61.00  90.00   27
 32  \w     87.00 114.00   1.00    8.00    --  112.00  45.00 120.00   27
 33  \w     86.00 113.00   1.00    8.00    --  112.00  53.00-151.57   27
 34  \w     77.00 128.00   1.00    8.00    --  112.00 -45.00 -60.00   51
 35  \w     84.00 109.00   1.00    8.00    --  112.00  61.00-120.00   25
 36  \w     83.00 110.00   1.00    8.00    --  112.00  62.00 153.81   27
 37  \w     84.00 109.00   1.00    8.00    --  112.00  61.00-180.00   25
 38  \w     94.00 121.00   1.00    8.00    --  112.00  45.00  90.00   27
 39  \w     75.00 107.00   1.00    8.00    --  112.00 -94.00 120.00   32
 40  \w     39.00  83.00   1.00    8.00    --  112.00-111.00-150.00   44
 41  \w     92.00 117.00   1.00    8.00    --  112.00  30.00-150.00   25
 42  \w     88.00 115.00   1.00    8.00    --  112.00  30.00 120.00   27
 43  \w     42.00 136.00   1.00    8.00    --  112.00 -61.00 -30.00   94
 44  \w     83.00 110.00   1.00    8.00    --  112.00  61.00-150.00   27
 45  \w     48.00  94.00   1.00    8.00    --  112.00 -94.00-150.00   46
;
_diffrn_measurement_device 'four-circle diffractometer'
_diffrn_measurement_device_type 'SuperNova, Dual, Cu at home/near, AtlasS2'
_diffrn_measurement_method '\w scans'
_diffrn_orient_matrix_type 'CrysAlisPro convention (1999,Acta A55,543-557)'
_diffrn_orient_matrix_UB_11 -0.0298805000
_diffrn_orient_matrix_UB_12 0.0336156000
_diffrn_orient_matrix_UB_13 -0.1476557000
_diffrn_orient_matrix_UB_21 0.1682787000
_diffrn_orient_matrix_UB_22 -0.0107551000
_diffrn_orient_matrix_UB_23 -0.0216529000
_diffrn_orient_matrix_UB_31 -0.0247192000
_diffrn_orient_matrix_UB_32 -0.1137572000
_diffrn_orient_matrix_UB_33 -0.0416047000
_diffrn_radiation_monochromator mirror
_diffrn_radiation_probe x-ray
_diffrn_radiation_type 'Cu K\a'
_diffrn_radiation_wavelength 1.54184
_diffrn_reflns_av_R_equivalents 0.0294
_diffrn_reflns_av_unetI/netI 0.0272
_diffrn_reflns_Laue_measured_fraction_full 1.000
_diffrn_reflns_Laue_measured_fraction_max 0.994
_diffrn_reflns_limit_h_max 10
_diffrn_reflns_limit_h_min -11
_diffrn_reflns_limit_k_max 14
_diffrn_reflns_limit_k_min -16
_diffrn_reflns_limit_l_max 12
_diffrn_reflns_limit_l_min -12
_diffrn_reflns_number 12606
_diffrn_reflns_point_group_measured_fraction_full 0.948
_diffrn_reflns_point_group_measured_fraction_max 0.935
_diffrn_reflns_theta_full 67.684
_diffrn_reflns_theta_max 76.067
_diffrn_reflns_theta_min 4.447
_diffrn_source 'micro-focus sealed X-ray tube'
_diffrn_source_type 'SuperNova (Cu) X-ray Source'
_exptl_absorpt_coefficient_mu 12.598
_exptl_absorpt_correction_T_max 0.485
_exptl_absorpt_correction_T_min 0.147
_exptl_absorpt_correction_type gaussian
_exptl_absorpt_process_details
;
CrysAlisPro 1.171.42.95a (Rigaku Oxford Diffraction, 2023)
Numerical absorption correction based on gaussian integration over
a multifaceted crystal model
Empirical absorption correction using spherical harmonics,
implemented in SCALE3 ABSPACK scaling algorithm.
;
_exptl_crystal_colour 'clear pale colourless'
_exptl_crystal_density_diffrn 1.689
_exptl_crystal_description prism
_exptl_crystal_F_000 580
_exptl_crystal_size_max 0.223
_exptl_crystal_size_mid 0.166
_exptl_crystal_size_min 0.148
_refine_diff_density_max 0.810
_refine_diff_density_min -0.745
_refine_diff_density_rms 0.088
_refine_ls_abs_structure_details
;
 Classical Flack method preferred over Parsons because s.u. lower.
;
_refine_ls_abs_structure_Flack -0.008(6)
_refine_ls_extinction_method none
_refine_ls_goodness_of_fit_ref 1.036
_refine_ls_hydrogen_treatment constr
_refine_ls_matrix_type full
_refine_ls_number_parameters 284
_refine_ls_number_reflns 4506
_refine_ls_number_restraints 1
_refine_ls_restrained_S_all 1.036
_refine_ls_R_factor_all 0.0306
_refine_ls_R_factor_gt 0.0306
_refine_ls_shift/su_max 0.000
_refine_ls_shift/su_mean 0.000
_refine_ls_structure_factor_coef Fsqd
_refine_ls_weighting_details 'w=1/[\s^2^(Fo^2^)+(0.0637P)^2^+0.3882P] where P=(Fo^2^+2Fc^2^)/3'
_refine_ls_weighting_scheme calc
_refine_ls_wR_factor_gt 0.0793
_refine_ls_wR_factor_ref 0.0793
_reflns_Friedel_coverage 0.800
_reflns_Friedel_fraction_full 0.890
_reflns_Friedel_fraction_max 0.872
_reflns_number_gt 4498
_reflns_number_total 4506
_reflns_threshold_expression 'I > 2\s(I)'
_cod_data_source_file d3cc04525k2.cif
_cod_data_source_block tm-03-67
_cod_database_code 7132299
_shelx_shelxl_version_number 2019/3
_chemical_oxdiff_formula 'C21 H24 O2 F6 Cl1 I1'
_shelx_space_group_comment
;
The symmetry employed for this shelxl refinement is uniquely defined
by the following loop, which should always be used as a source of
symmetry information in preference to the above space-group names.
They are only intended as comments.
;
_shelx_estimated_absorpt_t_max 0.257
_shelx_estimated_absorpt_t_min 0.166
_olex2_refinement_description
;
1. Fixed Uiso
 At 1.2 times of:
  All C(H) groups, All C(H,H) groups
 At 1.5 times of:
  All C(H,H,H) groups, All O(H) groups
2.a Ternary CH refined with riding coordinates:
 C13(H13), C16(H16), C18(H18)
2.b Secondary CH2 refined with riding coordinates:
 C14(H14A,H14B), C15(H15A,H15B), C17(H17A,H17B)
2.c Aromatic/amide H refined with riding coordinates:
 C2(H2A), C3(H3), C4(H4), C5(H5), C10(H10)
2.d Idealised Me refined as rotating group:
 C19(H19A,H19B,H19C), C20(H20A,H20B,H20C), C21(H21A,H21B,H21C)
2.e Idealised tetrahedral OH refined as rotating group:
 O2(H2)
;
_olex2_date_sample_data_collection 2023-07-20
_olex2_submission_special_instructions 'No special instructions were received'
_oxdiff_exptl_absorpt_empirical_details
;
Empirical correction (ABSPACK) includes:
- Absorption correction using spherical harmonics
- Frame scaling
- Detector area scaling
- B-factor correction
;
_oxdiff_exptl_absorpt_empirical_full_max 1.986
_oxdiff_exptl_absorpt_empirical_full_min 0.462

loop_
_space_group_symop_operation_xyz
'x, y, z'
'-x, y+1/2, -z'

loop_
_atom_site_label
_atom_site_type_symbol
_atom_site_fract_x
_atom_site_fract_y
_atom_site_fract_z
_atom_site_U_iso_or_equiv
_atom_site_adp_type
_atom_site_occupancy
_atom_site_site_symmetry_order
_atom_site_calc_flag
_atom_site_refinement_flags_posn
_atom_site_refinement_flags_adp
_atom_site_refinement_flags_occupancy
_atom_site_disorder_assembly
_atom_site_disorder_group
I1 I 0.16102(2) 0.48482(3) 0.67759(2) 0.02007(11) Uani 1 1 d . . . . .
Cl1 Cl 0.36517(12) 0.59776(11) 0.94020(11) 0.0265(2) Uani 1 1 d . . . . .
F1 F -0.1684(4) 0.2449(5) 0.8023(4) 0.0426(11) Uani 1 1 d . . . . .
F2 F -0.2396(4) 0.1654(3) 0.6189(5) 0.0425(9) Uani 1 1 d . . . . .
F3 F -0.3352(3) 0.3124(4) 0.6645(4) 0.0354(9) Uani 1 1 d . . . . .
F4 F -0.0179(4) 0.3756(3) 0.3898(3) 0.0324(7) Uani 1 1 d . . . . .
F5 F -0.1121(5) 0.2238(3) 0.3901(4) 0.0365(8) Uani 1 1 d . . . . .
F6 F -0.2527(4) 0.3566(3) 0.4142(4) 0.0330(7) Uani 1 1 d . . . . .
O1 O -0.0816(4) 0.4167(3) 0.6475(4) 0.0219(7) Uani 1 1 d . . . . .
O2 O 0.6859(4) 0.5674(3) 0.6839(3) 0.0190(7) Uani 1 1 d . . . . .
H2 H 0.743546 0.516061 0.690247 0.028 Uiso 1 1 calc R U . . .
C1 C 0.1912(6) 0.3228(4) 0.6828(4) 0.0175(8) Uani 1 1 d . . . . .
C2 C 0.3293(5) 0.2825(4) 0.7237(4) 0.0211(9) Uani 1 1 d . . . . .
H2A H 0.408590 0.326138 0.757350 0.025 Uiso 1 1 calc R U . . .
C3 C 0.3498(6) 0.1760(4) 0.7145(5) 0.0252(10) Uani 1 1 d . . . . .
H3 H 0.442662 0.145689 0.745130 0.030 Uiso 1 1 calc R U . . .
C4 C 0.2339(6) 0.1147(4) 0.6603(6) 0.0276(10) Uani 1 1 d . . . . .
H4 H 0.250069 0.042863 0.648043 0.033 Uiso 1 1 calc R U . . .
C5 C 0.0944(6) 0.1572(4) 0.6235(5) 0.0231(9) Uani 1 1 d . . . . .
H5 H 0.014932 0.113531 0.590064 0.028 Uiso 1 1 calc R U . . .
C6 C 0.0695(5) 0.2632(4) 0.6352(5) 0.0180(9) Uani 1 1 d . . . . .
C7 C -0.0827(5) 0.3174(4) 0.6031(5) 0.0189(9) Uani 1 1 d . . . . .
C8 C -0.2074(6) 0.2589(5) 0.6722(6) 0.0277(10) Uani 1 1 d . . . . .
C9 C -0.1180(6) 0.3172(4) 0.4482(5) 0.0237(10) Uani 1 1 d . . . . .
C10 C 0.3947(5) 0.5145(4) 0.6975(5) 0.0203(9) Uani 1 1 d . . . . .
H10 H 0.453775 0.492609 0.627026 0.024 Uiso 1 1 calc R U . . .
C11 C 0.4624(5) 0.5613(4) 0.8014(4) 0.0181(8) Uani 1 1 d . . . . .
C12 C 0.6307(5) 0.5887(4) 0.8122(4) 0.0164(8) Uani 1 1 d . . . . .
C13 C 0.6557(5) 0.7044(4) 0.8478(4) 0.0165(8) Uani 1 1 d . . . . .
H13 H 0.619543 0.714071 0.939771 0.020 Uiso 1 1 calc R U . . .
C14 C 0.8241(5) 0.7263(4) 0.8600(5) 0.0235(10) Uani 1 1 d . . . . .
H14A H 0.840970 0.800219 0.881594 0.028 Uiso 1 1 calc R U . . .
H14B H 0.866810 0.711975 0.772813 0.028 Uiso 1 1 calc R U . . .
C15 C 0.9044(6) 0.6597(5) 0.9697(5) 0.0283(11) Uani 1 1 d . . . . .
H15A H 1.013326 0.674151 0.973627 0.034 Uiso 1 1 calc R U . . .
H15B H 0.867095 0.677519 1.058138 0.034 Uiso 1 1 calc R U . . .
C16 C 0.8775(5) 0.5453(5) 0.9414(5) 0.0247(10) Uani 1 1 d . . . . .
H16 H 0.922845 0.528741 0.854859 0.030 Uiso 1 1 calc R U . . .
C17 C 0.7097(5) 0.5208(4) 0.9225(4) 0.0214(9) Uani 1 1 d . . . . .
H17A H 0.662836 0.532379 1.008468 0.026 Uiso 1 1 calc R U . . .
H17B H 0.696296 0.447100 0.897922 0.026 Uiso 1 1 calc R U . . .
C18 C 0.5646(5) 0.7807(4) 0.7546(5) 0.0201(9) Uani 1 1 d . . . . .
H18 H 0.463662 0.749093 0.733471 0.024 Uiso 1 1 calc R U . . .
C19 C 0.6320(7) 0.8025(5) 0.6211(6) 0.0373(14) Uani 1 1 d . . . . .
H19A H 0.728925 0.837233 0.637808 0.056 Uiso 1 1 calc R U . . .
H19B H 0.564076 0.847144 0.565801 0.056 Uiso 1 1 calc R U . . .
H19C H 0.646447 0.737279 0.573674 0.056 Uiso 1 1 calc R U . . .
C20 C 0.5405(9) 0.8812(5) 0.8292(7) 0.0457(16) Uani 1 1 d . . . . .
H20A H 0.488489 0.866805 0.910676 0.069 Uiso 1 1 calc R U . . .
H20B H 0.479667 0.928265 0.770999 0.069 Uiso 1 1 calc R U . . .
H20C H 0.637698 0.913302 0.854041 0.069 Uiso 1 1 calc R U . . .
C21 C 0.9537(7) 0.4764(7) 1.0502(6) 0.0407(13) Uani 1 1 d . . . . .
H21A H 1.061352 0.491570 1.058781 0.061 Uiso 1 1 calc R U . . .
H21B H 0.938491 0.403671 1.025429 0.061 Uiso 1 1 calc R U . . .
H21C H 0.910234 0.489791 1.136194 0.061 Uiso 1 1 calc R U . . .

loop_
_atom_site_aniso_label
_atom_site_aniso_U_11
_atom_site_aniso_U_22
_atom_site_aniso_U_33
_atom_site_aniso_U_23
_atom_site_aniso_U_13
_atom_site_aniso_U_12
I1 0.01163(14) 0.01172(16) 0.03631(16) -0.00591(11) -0.00235(9) -0.00057(10)
Cl1 0.0170(5) 0.0363(7) 0.0267(5) -0.0030(4) 0.0053(4) -0.0027(5)
F1 0.029(2) 0.062(3) 0.0379(18) 0.0153(19) 0.0059(14) -0.0002(15)
F2 0.0288(17) 0.0229(18) 0.077(2) -0.0054(17) 0.0110(16) -0.0119(14)
F3 0.0118(16) 0.037(3) 0.058(2) -0.0017(14) 0.0040(15) 0.0002(11)
F4 0.0265(15) 0.035(2) 0.0355(15) 0.0080(13) -0.0003(12) -0.0022(14)
F5 0.050(2) 0.0208(19) 0.0365(16) -0.0089(12) -0.0114(15) 0.0032(15)
F6 0.0224(15) 0.0290(18) 0.0452(17) 0.0049(14) -0.0152(13) -0.0003(13)
O1 0.0121(15) 0.0128(18) 0.0400(17) -0.0089(13) -0.0032(12) 0.0003(12)
O2 0.0155(14) 0.020(2) 0.0216(15) -0.0035(11) 0.0028(11) 0.0031(13)
C1 0.0158(18) 0.012(2) 0.024(2) -0.0015(14) 0.0008(15) -0.0017(19)
C2 0.012(2) 0.024(3) 0.028(2) 0.0003(18) 0.0006(16) 0.0000(18)
C3 0.016(2) 0.021(3) 0.039(2) 0.0075(19) -0.0004(17) 0.0079(18)
C4 0.027(3) 0.012(2) 0.044(3) 0.0026(19) 0.001(2) 0.0035(19)
C5 0.021(2) 0.017(3) 0.031(2) -0.0031(18) 0.0009(18) 0.0005(19)
C6 0.014(2) 0.017(3) 0.0224(19) 0.0003(16) -0.0005(16) 0.0013(18)
C7 0.0127(19) 0.016(2) 0.028(2) -0.0027(16) -0.0020(16) 0.0016(17)
C8 0.017(2) 0.025(3) 0.042(3) 0.002(2) 0.0013(19) -0.0029(19)
C9 0.024(2) 0.014(2) 0.032(2) -0.0030(18) -0.0082(19) -0.0010(19)
C10 0.0120(19) 0.016(2) 0.032(2) -0.0026(15) -0.0009(16) 0.0006(15)
C11 0.0127(18) 0.016(2) 0.026(2) 0.0020(16) 0.0032(15) 0.0011(16)
C12 0.0113(18) 0.018(2) 0.0197(18) -0.0041(16) -0.0001(14) 0.0006(16)
C13 0.014(2) 0.015(2) 0.0202(17) -0.0018(15) -0.0015(14) -0.0014(16)
C14 0.016(2) 0.024(3) 0.030(2) -0.004(2) -0.0033(19) -0.0075(19)
C15 0.017(2) 0.035(3) 0.032(2) -0.001(2) -0.0093(18) -0.003(2)
C16 0.016(2) 0.033(3) 0.025(2) -0.0019(18) -0.0038(16) 0.006(2)
C17 0.020(2) 0.019(2) 0.0247(19) 0.0016(15) -0.0027(17) 0.0030(17)
C18 0.018(2) 0.015(2) 0.027(2) -0.0011(17) -0.0024(16) 0.0010(17)
C19 0.037(3) 0.039(4) 0.036(3) 0.015(2) 0.008(2) 0.011(3)
C20 0.064(4) 0.024(3) 0.047(3) -0.008(2) -0.011(3) 0.016(3)
C21 0.035(3) 0.042(4) 0.043(2) 0.005(3) -0.012(2) 0.017(3)

loop_
_atom_type_symbol
_atom_type_description
_atom_type_scat_dispersion_real
_atom_type_scat_dispersion_imag
_atom_type_scat_source
C C 0.0181 0.0091 'International Tables Vol C Tables 4.2.6.8 and 6.1.1.4'
H H 0.0000 0.0000 'International Tables Vol C Tables 4.2.6.8 and 6.1.1.4'
Cl Cl 0.3639 0.7018 'International Tables Vol C Tables 4.2.6.8 and 6.1.1.4'
F F 0.0727 0.0534 'International Tables Vol C Tables 4.2.6.8 and 6.1.1.4'
I I -0.3257 6.8362 'International Tables Vol C Tables 4.2.6.8 and 6.1.1.4'
O O 0.0492 0.0322 'International Tables Vol C Tables 4.2.6.8 and 6.1.1.4'

loop_
_exptl_crystal_face_index_h
_exptl_crystal_face_index_k
_exptl_crystal_face_index_l
_exptl_crystal_face_perp_dist
0 -2 -1 0.1028
1 2 -2 0.0749
1 2 -1 0.0888
1 -2 -2 0.1089
2 2 -1 0.0796
2 -1 -2 0.0919
2 -1 -1 0.0867
-2 1 1 0.1198
-2 -1 0 0.0943
2 1 0 0.0748
6 -2 -1 0.0804
2 -7 -2 0.1072
-1 8 2 0.0992
2 2 1 0.0806
2 1 1 0.0792
5 -4 1 0.0862
1 -2 0 0.0995
2 1 2 0.0792
1 -1 1 0.0868
1 -2 1 0.0816
0 1 2 0.0882
-1 -5 5 0.0739
-5 -3 3 0.0836
-4 4 4 0.1049
-5 -4 0 0.0897
-1 0 -2 0.0793
-1 2 -2 0.0872
1 5 -5 0.0680
0 -1 -6 0.0911
2 1 6 0.0723
1 -5 5 0.0721
1 7 3 0.0908
-3 -5 4 0.0792
-2 2 6 0.0842
-2 -1 -2 0.0740
-4 6 -2 0.1020

loop_
_geom_angle_atom_site_label_1
_geom_angle_atom_site_label_2
_geom_angle_atom_site_label_3
_geom_angle
_geom_angle_site_symmetry_1
_geom_angle_site_symmetry_3
_geom_angle_publ_flag
C1 I1 O1 75.26(17) . . ?
C1 I1 C10 93.11(19) . . ?
C10 I1 O1 168.10(15) . . ?
C7 O1 I1 112.6(3) . . ?
C12 O2 H2 109.5 . . ?
C2 C1 I1 119.6(4) . . ?
C2 C1 C6 123.8(5) . . ?
C6 C1 I1 116.5(4) . . ?
C1 C2 H2A 120.8 . . ?
C1 C2 C3 118.3(5) . . ?
C3 C2 H2A 120.8 . . ?
C2 C3 H3 120.2 . . ?
C4 C3 C2 119.6(5) . . ?
C4 C3 H3 120.2 . . ?
C3 C4 H4 119.6 . . ?
C3 C4 C5 120.7(5) . . ?
C5 C4 H4 119.6 . . ?
C4 C5 H5 119.6 . . ?
C4 C5 C6 120.8(5) . . ?
C6 C5 H5 119.6 . . ?
C1 C6 C5 116.6(5) . . ?
C1 C6 C7 118.5(5) . . ?
C5 C6 C7 124.9(4) . . ?
O1 C7 C6 112.0(4) . . ?
O1 C7 C8 107.9(4) . . ?
O1 C7 C9 108.8(4) . . ?
C6 C7 C8 109.7(4) . . ?
C6 C7 C9 108.8(4) . . ?
C8 C7 C9 109.7(4) . . ?
F1 C8 F2 107.3(5) . . ?
F1 C8 F3 107.1(5) . . ?
F1 C8 C7 110.5(4) . . ?
F2 C8 C7 114.0(4) . . ?
F3 C8 F2 106.5(4) . . ?
F3 C8 C7 111.1(5) . . ?
F4 C9 F5 106.0(5) . . ?
F4 C9 C7 109.6(4) . . ?
F5 C9 C7 114.7(4) . . ?
F6 C9 F4 107.1(4) . . ?
F6 C9 F5 107.2(4) . . ?
F6 C9 C7 111.8(4) . . ?
I1 C10 H10 118.1 . . ?
C11 C10 I1 123.9(3) . . ?
C11 C10 H10 118.1 . . ?
C10 C11 Cl1 121.4(4) . . ?
C10 C11 C12 123.9(4) . . ?
C12 C11 Cl1 114.7(3) . . ?
O2 C12 C11 106.7(3) . . ?
O2 C12 C13 109.8(4) . . ?
O2 C12 C17 111.0(4) . . ?
C11 C12 C13 111.3(4) . . ?
C17 C12 C11 108.5(4) . . ?
C17 C12 C13 109.6(3) . . ?
C12 C13 H13 106.3 . . ?
C14 C13 C12 108.8(4) . . ?
C14 C13 H13 106.3 . . ?
C14 C13 C18 113.9(4) . . ?
C18 C13 C12 114.6(4) . . ?
C18 C13 H13 106.3 . . ?
C13 C14 H14A 109.4 . . ?
C13 C14 H14B 109.4 . . ?
C13 C14 C15 111.4(4) . . ?
H14A C14 H14B 108.0 . . ?
C15 C14 H14A 109.4 . . ?
C15 C14 H14B 109.4 . . ?
C14 C15 H15A 109.5 . . ?
C14 C15 H15B 109.5 . . ?
H15A C15 H15B 108.1 . . ?
C16 C15 C14 110.7(4) . . ?
C16 C15 H15A 109.5 . . ?
C16 C15 H15B 109.5 . . ?
C15 C16 H16 107.5 . . ?
C15 C16 C17 111.4(4) . . ?
C15 C16 C21 112.2(5) . . ?
C17 C16 H16 107.5 . . ?
C21 C16 H16 107.5 . . ?
C21 C16 C17 110.7(5) . . ?
C12 C17 H17A 109.3 . . ?
C12 C17 H17B 109.3 . . ?
C16 C17 C12 111.6(4) . . ?
C16 C17 H17A 109.3 . . ?
C16 C17 H17B 109.3 . . ?
H17A C17 H17B 108.0 . . ?
C13 C18 H18 107.2 . . ?
C19 C18 C13 114.8(4) . . ?
C19 C18 H18 107.2 . . ?
C20 C18 C13 109.8(4) . . ?
C20 C18 H18 107.2 . . ?
C20 C18 C19 110.2(5) . . ?
C18 C19 H19A 109.5 . . ?
C18 C19 H19B 109.5 . . ?
C18 C19 H19C 109.5 . . ?
H19A C19 H19B 109.5 . . ?
H19A C19 H19C 109.5 . . ?
H19B C19 H19C 109.5 . . ?
C18 C20 H20A 109.5 . . ?
C18 C20 H20B 109.5 . . ?
C18 C20 H20C 109.5 . . ?
H20A C20 H20B 109.5 . . ?
H20A C20 H20C 109.5 . . ?
H20B C20 H20C 109.5 . . ?
C16 C21 H21A 109.5 . . ?
C16 C21 H21B 109.5 . . ?
C16 C21 H21C 109.5 . . ?
H21A C21 H21B 109.5 . . ?
H21A C21 H21C 109.5 . . ?
H21B C21 H21C 109.5 . . ?

loop_
_geom_bond_atom_site_label_1
_geom_bond_atom_site_label_2
_geom_bond_distance
_geom_bond_site_symmetry_2
_geom_bond_publ_flag
I1 O1 2.341(3) . ?
I1 C1 2.114(5) . ?
I1 C10 2.120(5) . ?
Cl1 C11 1.748(4) . ?
F1 C8 1.332(7) . ?
F2 C8 1.345(7) . ?
F3 C8 1.333(6) . ?
F4 C9 1.334(6) . ?
F5 C9 1.342(6) . ?
F6 C9 1.330(6) . ?
O1 C7 1.359(6) . ?
O2 H2 0.8400 . ?
O2 C12 1.428(5) . ?
C1 C2 1.376(7) . ?
C1 C6 1.390(7) . ?
C2 H2A 0.9500 . ?
C2 C3 1.393(8) . ?
C3 H3 0.9500 . ?
C3 C4 1.385(8) . ?
C4 H4 0.9500 . ?
C4 C5 1.390(7) . ?
C5 H5 0.9500 . ?
C5 C6 1.396(7) . ?
C6 C7 1.545(6) . ?
C7 C8 1.547(7) . ?
C7 C9 1.555(6) . ?
C10 H10 0.9500 . ?
C10 C11 1.312(7) . ?
C11 C12 1.542(6) . ?
C12 C13 1.550(7) . ?
C12 C17 1.541(6) . ?
C13 H13 1.0000 . ?
C13 C14 1.529(6) . ?
C13 C18 1.549(6) . ?
C14 H14A 0.9900 . ?
C14 H14B 0.9900 . ?
C14 C15 1.532(7) . ?
C15 H15A 0.9900 . ?
C15 H15B 0.9900 . ?
C15 C16 1.523(8) . ?
C16 H16 1.0000 . ?
C16 C17 1.533(7) . ?
C16 C21 1.528(8) . ?
C17 H17A 0.9900 . ?
C17 H17B 0.9900 . ?
C18 H18 1.0000 . ?
C18 C19 1.524(7) . ?
C18 C20 1.521(8) . ?
C19 H19A 0.9800 . ?
C19 H19B 0.9800 . ?
C19 H19C 0.9800 . ?
C20 H20A 0.9800 . ?
C20 H20B 0.9800 . ?
C20 H20C 0.9800 . ?
C21 H21A 0.9800 . ?
C21 H21B 0.9800 . ?
C21 H21C 0.9800 . ?

loop_
_geom_hbond_atom_site_label_D
_geom_hbond_atom_site_label_H
_geom_hbond_atom_site_label_A
_geom_hbond_distance_DH
_geom_hbond_distance_HA
_geom_hbond_distance_DA
_geom_hbond_angle_DHA
_geom_hbond_site_symmetry_A
_geom_hbond_publ_flag
O2 H2 O1 0.84 2.09 2.890(5) 159.1 1_655 yes
C2 H2A F3 0.95 2.53 3.120(5) 120.1 1_655 yes

loop_
_geom_torsion_atom_site_label_1
_geom_torsion_atom_site_label_2
_geom_torsion_atom_site_label_3
_geom_torsion_atom_site_label_4
_geom_torsion
_geom_torsion_site_symmetry_1
_geom_torsion_site_symmetry_2
_geom_torsion_site_symmetry_3
_geom_torsion_site_symmetry_4
_geom_torsion_publ_flag
I1 O1 C7 C6 21.8(4) . . . . ?
I1 O1 C7 C8 142.6(3) . . . . ?
I1 O1 C7 C9 -98.4(4) . . . . ?
I1 C1 C2 C3 -174.2(3) . . . . ?
I1 C1 C6 C5 172.6(3) . . . . ?
I1 C1 C6 C7 -9.0(5) . . . . ?
I1 C10 C11 Cl1 3.7(6) . . . . ?
I1 C10 C11 C12 -176.2(3) . . . . ?
Cl1 C11 C12 O2 -171.7(3) . . . . ?
Cl1 C11 C12 C13 -52.0(4) . . . . ?
Cl1 C11 C12 C17 68.6(4) . . . . ?
O1 C7 C8 F1 -70.9(6) . . . . ?
O1 C7 C8 F2 168.2(4) . . . . ?
O1 C7 C8 F3 47.9(6) . . . . ?
O1 C7 C9 F4 56.5(5) . . . . ?
O1 C7 C9 F5 175.6(4) . . . . ?
O1 C7 C9 F6 -62.1(5) . . . . ?
O2 C12 C13 C14 -63.3(4) . . . . ?
O2 C12 C13 C18 65.5(5) . . . . ?
O2 C12 C17 C16 64.3(5) . . . . ?
C1 C2 C3 C4 2.4(7) . . . . ?
C1 C6 C7 O1 -10.0(6) . . . . ?
C1 C6 C7 C8 -129.8(5) . . . . ?
C1 C6 C7 C9 110.2(5) . . . . ?
C2 C1 C6 C5 -3.1(7) . . . . ?
C2 C1 C6 C7 175.3(4) . . . . ?
C2 C3 C4 C5 -4.4(8) . . . . ?
C3 C4 C5 C6 2.7(8) . . . . ?
C4 C5 C6 C1 1.0(7) . . . . ?
C4 C5 C6 C7 -177.2(5) . . . . ?
C5 C6 C7 O1 168.2(4) . . . . ?
C5 C6 C7 C8 48.4(6) . . . . ?
C5 C6 C7 C9 -71.5(6) . . . . ?
C6 C1 C2 C3 1.4(7) . . . . ?
C6 C7 C8 F1 51.4(6) . . . . ?
C6 C7 C8 F2 -69.5(5) . . . . ?
C6 C7 C8 F3 170.1(4) . . . . ?
C6 C7 C9 F4 -65.7(5) . . . . ?
C6 C7 C9 F5 53.3(6) . . . . ?
C6 C7 C9 F6 175.7(4) . . . . ?
C8 C7 C9 F4 174.4(4) . . . . ?
C8 C7 C9 F5 -66.6(6) . . . . ?
C8 C7 C9 F6 55.8(6) . . . . ?
C9 C7 C8 F1 170.8(5) . . . . ?
C9 C7 C8 F2 49.9(6) . . . . ?
C9 C7 C8 F3 -70.5(6) . . . . ?
C10 C11 C12 O2 8.2(6) . . . . ?
C10 C11 C12 C13 128.0(5) . . . . ?
C10 C11 C12 C17 -111.4(5) . . . . ?
C11 C12 C13 C14 178.8(4) . . . . ?
C11 C12 C13 C18 -52.4(5) . . . . ?
C11 C12 C17 C16 -178.8(4) . . . . ?
C12 C13 C14 C15 -59.8(5) . . . . ?
C12 C13 C18 C19 -80.5(6) . . . . ?
C12 C13 C18 C20 154.7(5) . . . . ?
C13 C12 C17 C16 -57.2(5) . . . . ?
C13 C14 C15 C16 57.7(6) . . . . ?
C14 C13 C18 C19 45.7(6) . . . . ?
C14 C13 C18 C20 -79.1(6) . . . . ?
C14 C15 C16 C17 -54.3(5) . . . . ?
C14 C15 C16 C21 -179.0(4) . . . . ?
C15 C16 C17 C12 55.0(5) . . . . ?
C17 C12 C13 C14 58.9(4) . . . . ?
C17 C12 C13 C18 -172.3(4) . . . . ?
C18 C13 C14 C15 171.0(4) . . . . ?
C21 C16 C17 C12 -179.5(5) . . . . ?

loop_
_exptl_oxdiff_crystal_face_indexfrac_h
_exptl_oxdiff_crystal_face_indexfrac_k
_exptl_oxdiff_crystal_face_indexfrac_l
_exptl_oxdiff_crystal_face_x
_exptl_oxdiff_crystal_face_y
_exptl_oxdiff_crystal_face_z
-0.0000 -2.0000 -1.0000 0.0804 0.0432 0.2691
1.0000 2.0000 -2.0000 0.3327 0.1901 -0.1690
1.0000 2.0000 -1.0000 0.1850 0.1684 -0.2106
1.0000 -2.0000 -2.0000 0.1982 0.2331 0.2860
2.0000 2.0000 -1.0000 0.1551 0.3367 -0.2353
2.0000 -1.0000 -2.0000 0.2019 0.3906 0.1475
2.0000 -1.0000 -1.0000 0.0543 0.3690 0.1059
-2.0000 1.0000 1.0000 -0.0543 -0.3690 -0.1059
-2.0000 -1.0000 -0.0000 0.0261 -0.3258 0.1632
2.0000 1.0000 0.0000 -0.0261 0.3258 -0.1632
5.6158 -1.9538 -1.0513 -0.0782 0.9888 0.1272
2.1742 -7.4556 -1.8820 -0.0377 0.4868 0.8727
-0.9041 7.9612 1.8529 0.0210 -0.2779 -0.9604
2.0000 2.0000 1.0000 -0.1402 0.2934 -0.3186
2.0000 1.0000 1.0000 -0.1738 0.3041 -0.2048
4.9772 -3.7540 1.2677 -0.4621 0.8505 0.2513
1.0000 -2.0000 0.0000 -0.0971 0.1898 0.2028
2.0000 1.0000 2.0000 -0.3215 0.2825 -0.2464
1.0000 -1.0000 1.0000 -0.2112 0.1574 0.0474
1.0000 -2.0000 1.0000 -0.2448 0.1681 0.1612
0.0000 1.0000 2.0000 -0.2617 -0.0541 -0.1970
-0.6299 -4.6217 5.3906 -0.9325 -0.1730 0.3170
-4.8128 -3.2951 2.9296 -0.3995 -0.8379 0.3719
-3.8130 3.8629 4.1397 -0.3675 -0.7728 -0.5174
-5.0394 -4.0631 -0.3286 0.0625 -0.7972 0.6005
-1.0000 -0.0000 -2.0000 0.3252 -0.1250 0.1079
-1.0000 2.0000 -2.0000 0.3924 -0.1465 -0.1196
0.7023 5.4897 -4.8740 0.8832 0.1647 -0.4391
0.0893 -1.2406 -6.3896 0.8991 0.1667 0.4048
1.5449 0.8332 6.0731 -0.9149 0.1195 -0.3856
1.0634 -4.9201 5.0155 -0.9377 0.1233 0.3247
1.0786 7.0098 3.2627 -0.2784 0.0355 -0.9598
-2.7085 -5.4128 4.1117 -0.7081 -0.4866 0.5116
-2.0710 2.3909 5.8975 -0.7285 -0.5019 -0.4662
-2.0000 -1.0000 -2.0000 0.3215 -0.2825 0.2464
-3.6291 5.5349 -2.4238 0.6524 -0.6177 -0.4391
